data_1536852
loop_
_publ_author_name
'Faza, N.'
'Treutmann, W.'
'Babel, D.'

_publ_section_title
;
 Struktur- und magnetochemische Untersuchungen an den ternaeren Phosphaten
 Ba2 M(II) (P O4)2 (M(II) = Mn, Co) und Strukturverfeinerung von Ba Ni2 (P
 O4)2
;
_journal_name_full 'Zeitschrift fuer Anorganische und Allgemeine Chemie'
_journal_page_first 687
_journal_page_last 692
_journal_volume 627
_journal_year 2001
_chemical_formula_sum 'Ba Ni2 O8 P2'
_chemical_name_systematic 'Ba Ni2 (P O4)2'
_space_group_IT_number 148
_symmetry_space_group_name_Hall '-R 3'
_symmetry_space_group_name_H-M 'R -3 :H'
_cell_angle_alpha 90
_cell_angle_beta 90
_cell_angle_gamma 120
_cell_formula_units_Z 3
_cell_length_a 4.8
_cell_length_b 4.8
_cell_length_c 23.273
_cell_volume 464.371
_citation_journal_id_ASTM ZAACAB
_cod_data_source_file Faza_ZAACAB_2001_46.cif
_cod_data_source_block Ba1Ni2O8P2
_cod_original_cell_volume 464.3715
_cod_original_formula_sum 'Ba1 Ni2 O8 P2'
_cod_database_code 1536852

loop_
_symmetry_equiv_pos_as_xyz
x,y,z
-y,x-y,z
-x+y,-x,z
-x,-y,-z
y,-x+y,-z
x-y,x,-z
x+2/3,y+1/3,z+1/3
-y+2/3,x-y+1/3,z+1/3
-x+y+2/3,-x+1/3,z+1/3
-x+2/3,-y+1/3,-z+1/3
y+2/3,-x+y+1/3,-z+1/3
x-y+2/3,x+1/3,-z+1/3
x+1/3,y+2/3,z+2/3
-y+1/3,x-y+2/3,z+2/3
-x+y+1/3,-x+2/3,z+2/3
-x+1/3,-y+2/3,-z+2/3
y+1/3,-x+y+2/3,-z+2/3
x-y+1/3,x+2/3,-z+2/3

loop_
_atom_site_label
_atom_site_type_symbol
_atom_site_fract_x
_atom_site_fract_y
_atom_site_fract_z
_atom_site_occupancy
_atom_site_U_iso_or_equiv
O2 O-2 0.3424 0.3643 0.21847 1 0.0
Ni1 Ni+2 0 0 0.16894 1 0.0
Ba1 Ba+2 0 0 0 1 0.0
P1 P+5 0.3333 0.6667 0.24003 1 0.0
O1 O-2 0.3333 0.6667 0.30463 1 0.0
